data_4339489
loop_
_publ_author_name
'Li, Bin'
'Corbett, John D.'

_publ_section_title
;
 Syntheses and structures of new phases AeMxIn(4-x) (Ae = Sr, Ba; M = Mg,
 Zn): size effects and site preferences in BaAl4-type structures.
;
_journal_issue 21
_journal_name_full 'Inorganic chemistry'
_journal_page_first 8812
_journal_page_last 8818
_journal_paper_doi 10.1021/ic701127f
_journal_volume 46
_journal_year 2007
_chemical_formula_sum 'In3 Mg Sr'
_chemical_formula_weight 456.39
_chemical_name_systematic
; 
 ? 
;
_space_group_IT_number 119
_symmetry_cell_setting tetragonal
_symmetry_space_group_name_Hall 'I -4 -2'
_symmetry_space_group_name_H-M 'I -4 m 2'
_atom_sites_solution_primary direct
_atom_sites_solution_secondary difmap
_audit_creation_method SHELXL-97
_cell_angle_alpha 90.00
_cell_angle_beta 90.00
_cell_angle_gamma 90.00
_cell_formula_units_Z 2
_cell_length_a 4.6895(7)
_cell_length_b 4.6895(7)
_cell_length_c 12.629(3)
_cell_measurement_reflns_used 1081
_cell_measurement_temperature 566(2)
_cell_measurement_theta_max 27.94
_cell_measurement_theta_min 3.23
_cell_volume 277.73(9)
_computing_cell_refinement 'Bruker SMART'
_computing_data_collection 'Bruker SMART'
_computing_data_reduction 'Bruker SAINT'
_computing_molecular_graphics 'Bruker SHELXTL'
_computing_publication_material 'Bruker SHELXTL'
_computing_structure_refinement 'SHELXL-97 (Sheldrick, 1997)'
_computing_structure_solution 'SHELXS-97 (Sheldrick, 1990)'
_diffrn_ambient_temperature 566(2)
_diffrn_measured_fraction_theta_full 0.984
_diffrn_measured_fraction_theta_max 0.984
_diffrn_measurement_device_type 'CCD area detector'
_diffrn_measurement_method 'phi and omega scans'
_diffrn_radiation_monochromator graphite
_diffrn_radiation_source 'fine-focus sealed tube'
_diffrn_radiation_type MoK\a
_diffrn_radiation_wavelength 0.71073
_diffrn_reflns_av_R_equivalents 0.0692
_diffrn_reflns_av_sigmaI/netI 0.0323
_diffrn_reflns_limit_h_max 6
_diffrn_reflns_limit_h_min -6
_diffrn_reflns_limit_k_max 5
_diffrn_reflns_limit_k_min -6
_diffrn_reflns_limit_l_max 16
_diffrn_reflns_limit_l_min -16
_diffrn_reflns_number 1171
_diffrn_reflns_theta_full 27.94
_diffrn_reflns_theta_max 27.94
_diffrn_reflns_theta_min 3.23
_exptl_absorpt_coefficient_mu 21.787
_exptl_absorpt_correction_T_max 0.3067
_exptl_absorpt_correction_T_min 0.1740
_exptl_absorpt_correction_type empirical
_exptl_crystal_colour silver
_exptl_crystal_density_diffrn 5.457
_exptl_crystal_density_meas ?
_exptl_crystal_density_method 'not measured'
_exptl_crystal_description irregular
_exptl_crystal_F_000 394
_exptl_crystal_size_max 0.21
_exptl_crystal_size_mid 0.13
_exptl_crystal_size_min 0.11
_refine_diff_density_max 0.422
_refine_diff_density_min -0.852
_refine_diff_density_rms 0.150
_refine_ls_abs_structure_details 'Flack H D (1983), Acta Cryst. A39, 876-881'
_refine_ls_abs_structure_Flack 0.0(3)
_refine_ls_extinction_coef 0.0126(8)
_refine_ls_extinction_expression Fc^*^=kFc[1+0.001xFc^2^\l^3^/sin(2\q)]^-1/4^
_refine_ls_extinction_method SHELXL
_refine_ls_goodness_of_fit_ref 1.216
_refine_ls_matrix_type full
_refine_ls_number_parameters 13
_refine_ls_number_reflns 207
_refine_ls_number_restraints 0
_refine_ls_restrained_S_all 1.216
_refine_ls_R_factor_all 0.0152
_refine_ls_R_factor_gt 0.0151
_refine_ls_shift/su_max 0.001
_refine_ls_shift/su_mean 0.000
_refine_ls_structure_factor_coef Fsqd
_refine_ls_weighting_details 'calc w=1/[\s^2^(Fo^2^)+(0.0045P)^2^+0.0000P] where P=(Fo^2^+2Fc^2^)/3'
_refine_ls_weighting_scheme calc
_refine_ls_wR_factor_gt 0.0307
_refine_ls_wR_factor_ref 0.0307
_reflns_number_gt 206
_reflns_number_total 207
_reflns_threshold_expression >2sigma(I)
_cod_data_source_file ic701127f.cif
_cod_data_source_block SrMgIn3
_cod_depositor_comments
;
The following automatic conversions were performed:

'_symmetry_cell_setting' value 'Tetragonal' changed to 'tetragonal'
according to
/usr/data/users/saulius/automatic-downloads/retrospective/ACS/lib/dictionaries/cif_core.dic
dictionary named 'cif_core.dic' version 2.4.2 from 2011-04-26.

Automatic conversion script
Id: cif_fix_values 2281 2013-09-26 08:29:07Z andrius 

The following automatic conversions were performed:

'_exptl_crystal_density_meas' value 'not measured' was changed to '?'
- the value is perceived as not measured.

Automatic conversion script
Id: cif_fix_values 3008 2015-01-20 13:52:24Z robertas 
;
_cod_original_cell_volume 277.73(10)
_cod_original_sg_symbol_H-M I-4m2
_cod_database_code 4339489

loop_
_symmetry_equiv_pos_as_xyz
'x, y, z'
'-x, -y, z'
'y, -x, -z'
'-y, x, -z'
'x, -y, z'
'-x, y, z'
'y, x, -z'
'-y, -x, -z'
'x+1/2, y+1/2, z+1/2'
'-x+1/2, -y+1/2, z+1/2'
'y+1/2, -x+1/2, -z+1/2'
'-y+1/2, x+1/2, -z+1/2'
'x+1/2, -y+1/2, z+1/2'
'-x+1/2, y+1/2, z+1/2'
'y+1/2, x+1/2, -z+1/2'
'-y+1/2, -x+1/2, -z+1/2'

loop_
_atom_site_label
_atom_site_type_symbol
_atom_site_fract_x
_atom_site_fract_y
_atom_site_fract_z
_atom_site_U_iso_or_equiv
_atom_site_adp_type
_atom_site_occupancy
_atom_site_symmetry_multiplicity
_atom_site_calc_flag
_atom_site_refinement_flags
Sr Sr 0.0000 0.0000 0.0000 0.0166(2) Uani 1 8 d S
In1 In 0.0000 0.0000 0.61080(3) 0.01629(16) Uani 1 4 d S
In2 In 0.0000 0.5000 0.2500 0.01581(19) Uani 1 8 d S
Mg Mg 0.0000 0.5000 0.7500 0.0139(5) Uani 1 8 d S

loop_
_atom_site_aniso_label
_atom_site_aniso_U_11
_atom_site_aniso_U_22
_atom_site_aniso_U_33
_atom_site_aniso_U_23
_atom_site_aniso_U_13
_atom_site_aniso_U_12
Sr 0.0149(2) 0.0149(2) 0.0202(4) 0.000 0.000 0.000
In1 0.0162(3) 0.0214(3) 0.0113(2) 0.000 0.000 0.000
In2 0.0151(2) 0.0151(2) 0.0172(3) 0.000 0.000 0.000
Mg 0.0131(9) 0.0131(9) 0.0155(11) 0.000 0.000 0.000

loop_
_atom_type_symbol
_atom_type_description
_atom_type_scat_dispersion_real
_atom_type_scat_dispersion_imag
_atom_type_scat_source
Mg Mg 0.0486 0.0363 'International Tables Vol C Tables 4.2.6.8 and 6.1.1.4'
Sr Sr -1.5307 3.2498 'International Tables Vol C Tables 4.2.6.8 and 6.1.1.4'
In In -0.7276 1.3100 'International Tables Vol C Tables 4.2.6.8 and 6.1.1.4'

loop_
_geom_angle_atom_site_label_1
_geom_angle_atom_site_label_2
_geom_angle_atom_site_label_3
_geom_angle
_geom_angle_site_symmetry_1
_geom_angle_site_symmetry_3
In1 Sr In1 180.000(10) 11_445 9_554
In1 Sr In1 134.241(16) 11_445 11
In1 Sr In1 45.759(16) 9_554 11
In1 Sr In1 45.759(16) 11_445 9_444
In1 Sr In1 134.241(16) 9_554 9_444
In1 Sr In1 180.000(10) 11 9_444
In1 Sr In1 81.306(6) 11_445 11_455
In1 Sr In1 98.694(6) 9_554 11_455
In1 Sr In1 81.306(6) 11 11_455
In1 Sr In1 98.694(6) 9_444 11_455
In1 Sr In1 81.306(6) 11_445 11_545
In1 Sr In1 98.694(6) 9_554 11_545
In1 Sr In1 81.306(6) 11 11_545
In1 Sr In1 98.694(6) 9_444 11_545
In1 Sr In1 134.241(16) 11_455 11_545
In1 Sr In1 98.694(6) 11_445 9_454
In1 Sr In1 81.306(6) 9_554 9_454
In1 Sr In1 98.694(6) 11 9_454
In1 Sr In1 81.306(6) 9_444 9_454
In1 Sr In1 45.759(16) 11_455 9_454
In1 Sr In1 180.000(10) 11_545 9_454
In1 Sr In1 98.694(6) 11_445 9_544
In1 Sr In1 81.306(6) 9_554 9_544
In1 Sr In1 98.694(6) 11 9_544
In1 Sr In1 81.306(6) 9_444 9_544
In1 Sr In1 180.000(10) 11_455 9_544
In1 Sr In1 45.759(16) 11_545 9_544
In1 Sr In1 134.241(16) 9_454 9_544
In1 Sr Mg 134.471(4) 11_445 9_544
In1 Sr Mg 45.529(4) 9_554 9_544
In1 Sr Mg 85.625(13) 11 9_544
In1 Sr Mg 94.375(13) 9_444 9_544
In1 Sr Mg 134.471(4) 11_455 9_544
In1 Sr Mg 85.625(13) 11_545 9_544
In1 Sr Mg 94.375(13) 9_454 9_544
In1 Sr Mg 45.529(4) 9_544 9_544
In1 Sr Mg 45.529(4) 11_445 1_544
In1 Sr Mg 134.471(4) 9_554 1_544
In1 Sr Mg 94.375(13) 11 1_544
In1 Sr Mg 85.625(13) 9_444 1_544
In1 Sr Mg 94.375(13) 11_455 1_544
In1 Sr Mg 45.529(4) 11_545 1_544
In1 Sr Mg 134.471(4) 9_454 1_544
In1 Sr Mg 85.625(13) 9_544 1_544
Mg Sr Mg 130.130(11) 9_544 1_544
In1 Sr In2 134.471(4) 11_445 .
In1 Sr In2 45.529(4) 9_554 .
In1 Sr In2 85.625(13) 11 .
In1 Sr In2 94.375(13) 9_444 .
In1 Sr In2 85.625(13) 11_455 .
In1 Sr In2 134.471(4) 11_545 .
In1 Sr In2 45.529(4) 9_454 .
In1 Sr In2 94.375(13) 9_544 .
Mg Sr In2 49.870(11) 9_544 .
Mg Sr In2 180.0 1_544 .
In1 Sr In2 45.529(4) 11_445 9_444
In1 Sr In2 134.471(4) 9_554 9_444
In1 Sr In2 94.375(13) 11 9_444
In1 Sr In2 85.625(13) 9_444 9_444
In1 Sr In2 45.529(4) 11_455 9_444
In1 Sr In2 94.375(13) 11_545 9_444
In1 Sr In2 85.625(13) 9_454 9_444
In1 Sr In2 134.471(4) 9_544 9_444
Mg Sr In2 180.0 9_544 9_444
Mg Sr In2 49.870(11) 1_544 9_444
In2 Sr In2 130.130(11) . 9_444
In1 In1 In2 126.861(10) 3_556 9_545
In1 In1 Mg 126.861(10) 3_556 .
In2 In1 Mg 68.909(10) 9_545 .
In1 In1 Mg 126.861(10) 3_556 1_545
In2 In1 Mg 68.909(10) 9_545 1_545
Mg In1 Mg 106.28(2) . 1_545
In1 In1 In2 126.861(10) 3_556 9_445
In2 In1 In2 106.28(2) 9_545 9_445
Mg In1 In2 68.909(10) . 9_445
Mg In1 In2 68.909(10) 1_545 9_445
In1 In1 Sr 67.121(8) 3_556 9_445
In2 In1 Sr 138.979(4) 9_545 9_445
Mg In1 Sr 138.979(4) . 9_445
Mg In1 Sr 73.261(11) 1_545 9_445
In2 In1 Sr 73.261(11) 9_445 9_445
In1 In1 Sr 67.121(8) 3_556 9
In2 In1 Sr 73.261(11) 9_545 9
Mg In1 Sr 73.261(11) . 9
Mg In1 Sr 138.979(4) 1_545 9
In2 In1 Sr 138.979(4) 9_445 9
Sr In1 Sr 134.241(16) 9_445 9
In1 In1 Sr 67.121(8) 3_556 9_455
In2 In1 Sr 138.979(4) 9_545 9_455
Mg In1 Sr 73.261(11) . 9_455
Mg In1 Sr 138.979(4) 1_545 9_455
In2 In1 Sr 73.261(11) 9_445 9_455
Sr In1 Sr 81.306(6) 9_445 9_455
Sr In1 Sr 81.306(6) 9 9_455
In1 In1 Sr 67.121(8) 3_556 9_545
In2 In1 Sr 73.261(11) 9_545 9_545
Mg In1 Sr 138.979(4) . 9_545
Mg In1 Sr 73.261(11) 1_545 9_545
In2 In1 Sr 138.979(4) 9_445 9_545
Sr In1 Sr 81.306(6) 9_445 9_545
Sr In1 Sr 81.306(6) 9 9_545
Sr In1 Sr 134.241(16) 9_455 9_545
In1 In2 In1 111.091(10) 3_566 9_454
In1 In2 In1 106.28(2) 3_566 3_556
In1 In2 In1 111.091(10) 9_454 3_556
In1 In2 In1 111.091(10) 3_566 9_554
In1 In2 In1 106.28(2) 9_454 9_554
In1 In2 In1 111.091(10) 3_556 9_554
In1 In2 Mg 55.545(5) 3_566 9_554
In1 In2 Mg 124.455(5) 9_454 9_554
In1 In2 Mg 124.455(5) 3_556 9_554
In1 In2 Mg 55.545(5) 9_554 9_554
In1 In2 Mg 124.455(5) 3_566 9_444
In1 In2 Mg 55.545(5) 9_454 9_444
In1 In2 Mg 55.545(5) 3_556 9_444
In1 In2 Mg 124.455(5) 9_554 9_444
Mg In2 Mg 180.0 9_554 9_444
In1 In2 Mg 55.545(5) 3_566 9_454
In1 In2 Mg 55.545(5) 9_454 9_454
In1 In2 Mg 124.455(5) 3_556 9_454
In1 In2 Mg 124.455(5) 9_554 9_454
Mg In2 Mg 90.0 9_554 9_454
Mg In2 Mg 90.0 9_444 9_454
In1 In2 Mg 124.455(5) 3_566 9_544
In1 In2 Mg 124.455(5) 9_454 9_544
In1 In2 Mg 55.545(5) 3_556 9_544
In1 In2 Mg 55.545(5) 9_554 9_544
Mg In2 Mg 90.0 9_554 9_544
Mg In2 Mg 90.0 9_444 9_544
Mg In2 Mg 180.0 9_454 9_544
In1 In2 Sr 163.460(5) 3_566 .
In1 In2 Sr 61.210(10) 9_454 .
In1 In2 Sr 90.262(18) 3_556 .
In1 In2 Sr 61.210(10) 9_554 .
Mg In2 Sr 114.935(5) 9_554 .
Mg In2 Sr 65.065(5) 9_444 .
Mg In2 Sr 114.935(5) 9_454 .
Mg In2 Sr 65.065(5) 9_544 .
In1 In2 Sr 61.210(10) 3_566 9
In1 In2 Sr 163.460(5) 9_454 9
In1 In2 Sr 61.210(10) 3_556 9
In1 In2 Sr 90.262(18) 9_554 9
Mg In2 Sr 65.065(5) 9_554 9
Mg In2 Sr 114.935(5) 9_444 9
Mg In2 Sr 114.935(5) 9_454 9
Mg In2 Sr 65.065(5) 9_544 9
Sr In2 Sr 130.130(10) . 9
In1 In2 Sr 90.262(18) 3_566 1_565
In1 In2 Sr 61.210(10) 9_454 1_565
In1 In2 Sr 163.460(5) 3_556 1_565
In1 In2 Sr 61.210(10) 9_554 1_565
Mg In2 Sr 65.065(5) 9_554 1_565
Mg In2 Sr 114.935(5) 9_444 1_565
Mg In2 Sr 65.065(5) 9_454 1_565
Mg In2 Sr 114.935(5) 9_544 1_565
Sr In2 Sr 73.198(17) . 1_565
Sr In2 Sr 130.130(11) 9 1_565
In1 In2 Sr 61.210(10) 3_566 9_455
In1 In2 Sr 90.262(18) 9_454 9_455
In1 In2 Sr 61.210(10) 3_556 9_455
In1 In2 Sr 163.460(5) 9_554 9_455
Mg In2 Sr 114.935(5) 9_554 9_455
Mg In2 Sr 65.065(5) 9_444 9_455
Mg In2 Sr 65.065(5) 9_454 9_455
Mg In2 Sr 114.935(5) 9_544 9_455
Sr In2 Sr 130.130(11) . 9_455
Sr In2 Sr 73.198(17) 9 9_455
Sr In2 Sr 130.130(11) 1_565 9_455
In1 Mg In1 111.091(10) 11_556 .
In1 Mg In1 106.28(2) 11_556 11_456
In1 Mg In1 111.091(10) . 11_456
In1 Mg In1 111.091(10) 11_556 1_565
In1 Mg In1 106.28(2) . 1_565
In1 Mg In1 111.091(10) 11_456 1_565
In1 Mg In2 55.545(5) 11_556 9
In1 Mg In2 124.455(5) . 9
In1 Mg In2 124.455(5) 11_456 9
In1 Mg In2 55.545(5) 1_565 9
In1 Mg In2 124.455(5) 11_556 9_445
In1 Mg In2 55.545(5) . 9_445
In1 Mg In2 55.545(5) 11_456 9_445
In1 Mg In2 124.455(5) 1_565 9_445
In2 Mg In2 180.0 9 9_445
In1 Mg In2 124.455(5) 11_556 9_455
In1 Mg In2 124.455(5) . 9_455
In1 Mg In2 55.545(5) 11_456 9_455
In1 Mg In2 55.545(5) 1_565 9_455
In2 Mg In2 90.0 9 9_455
In2 Mg In2 90.0 9_445 9_455
In1 Mg In2 55.545(5) 11_556 9_545
In1 Mg In2 55.545(5) . 9_545
In1 Mg In2 124.455(5) 11_456 9_545
In1 Mg In2 124.455(5) 1_565 9_545
In2 Mg In2 90.0 9 9_545
In2 Mg In2 90.0 9_445 9_545
In2 Mg In2 180.0 9_455 9_545
In1 Mg Sr 61.210(10) 11_556 1_566
In1 Mg Sr 163.460(5) . 1_566
In1 Mg Sr 61.210(10) 11_456 1_566
In1 Mg Sr 90.262(18) 1_565 1_566
In2 Mg Sr 65.065(5) 9 1_566
In2 Mg Sr 114.935(5) 9_445 1_566
In2 Mg Sr 65.065(5) 9_455 1_566
In2 Mg Sr 114.935(5) 9_545 1_566
In1 Mg Sr 163.460(5) 11_556 9_455
In1 Mg Sr 61.210(10) . 9_455
In1 Mg Sr 90.262(18) 11_456 9_455
In1 Mg Sr 61.210(10) 1_565 9_455
In2 Mg Sr 114.935(5) 9 9_455
In2 Mg Sr 65.065(5) 9_445 9_455
In2 Mg Sr 65.065(5) 9_455 9_455
In2 Mg Sr 114.935(5) 9_545 9_455
Sr Mg Sr 130.130(11) 1_566 9_455
In1 Mg Sr 90.262(18) 11_556 9
In1 Mg Sr 61.210(10) . 9
In1 Mg Sr 163.460(5) 11_456 9
In1 Mg Sr 61.210(10) 1_565 9
In2 Mg Sr 65.065(5) 9 9
In2 Mg Sr 114.935(5) 9_445 9
In2 Mg Sr 114.935(5) 9_455 9
In2 Mg Sr 65.065(5) 9_545 9
Sr Mg Sr 130.130(11) 1_566 9
Sr Mg Sr 73.198(17) 9_455 9
In1 Mg Sr 61.210(10) 11_556 1_556
In1 Mg Sr 90.262(18) . 1_556
In1 Mg Sr 61.210(10) 11_456 1_556
In1 Mg Sr 163.460(5) 1_565 1_556
In2 Mg Sr 114.935(5) 9 1_556
In2 Mg Sr 65.065(5) 9_445 1_556
In2 Mg Sr 114.935(5) 9_455 1_556
In2 Mg Sr 65.065(5) 9_545 1_556
Sr Mg Sr 73.198(17) 1_566 1_556
Sr Mg Sr 130.130(11) 9_455 1_556
Sr Mg Sr 130.130(11) 9 1_556

loop_
_geom_bond_atom_site_label_1
_geom_bond_atom_site_label_2
_geom_bond_distance
_geom_bond_site_symmetry_2
Sr In1 3.5991(5) 11_445
Sr In1 3.5991(5) 9_554
Sr In1 3.5991(5) 11
Sr In1 3.5991(5) 9_444
Sr In1 3.5991(5) 11_455
Sr In1 3.5991(5) 11_545
Sr In1 3.5991(5) 9_454
Sr In1 3.5991(5) 9_544
Sr Mg 3.9327(7) 9_544
Sr Mg 3.9327(7) 1_544
Sr In2 3.9327(7) .
Sr In2 3.9327(7) 9_444
In1 In1 2.7986(10) 3_556
In1 In2 2.9306(4) 9_545
In1 Mg 2.9306(4) .
In1 Mg 2.9306(4) 1_545
In1 In2 2.9306(4) 9_445
In1 Sr 3.5991(5) 9_445
In1 Sr 3.5991(5) 9
In1 Sr 3.5991(5) 9_455
In1 Sr 3.5991(5) 9_545
In2 In1 2.9306(5) 3_566
In2 In1 2.9306(4) 9_454
In2 In1 2.9306(4) 3_556
In2 In1 2.9306(5) 9_554
In2 Mg 3.3160(5) 9_554
In2 Mg 3.3160(5) 9_444
In2 Mg 3.3160(5) 9_454
In2 Mg 3.3160(5) 9_544
In2 Sr 3.9327(7) 9
In2 Sr 3.9327(7) 1_565
In2 Sr 3.9327(7) 9_455
Mg In1 2.9306(4) 11_556
Mg In1 2.9306(5) 11_456
Mg In1 2.9306(4) 1_565
Mg In2 3.3160(5) 9
Mg In2 3.3160(5) 9_445
Mg In2 3.3160(5) 9_455
Mg In2 3.3160(5) 9_545
Mg Sr 3.9327(7) 1_566
Mg Sr 3.9327(7) 9_455
Mg Sr 3.9327(7) 9
Mg Sr 3.9327(7) 1_556
